data_4112370
loop_
_publ_author_name
'Dario Braga'
'Shuang Chen'
'Heather Filson'
'Lucia Maini'
'Matthew R. Netherton'
'Brian O. Patrick'
'John R. Scheffer'
'Carl Scott'
'Wujiong Xia'

_publ_contact_author_address
;
   Department of Chemistry
   The University of British Columbia
   2036 Main Mall
   Vancouver, BC V6T 1Z1
;
_publ_contact_author_email ' scheffer@chem.ubc.ca '
_publ_contact_author_fax ' 604-822-2847 '
_publ_contact_author_name ' Dr John R. Scheffer'
_publ_contact_author_phone ' 604-822-3496 '
_publ_section_title
;
 1,4-Hydroxybiradical Behavior Revealed through Crystal
 Structure-Solid-State Reactivity Correlations
;
_journal_name_full 'Journal of the American Chemical Society'
_journal_page_first 3511
_journal_page_last 3520
_journal_paper_doi 10.1021/ja039076w
_journal_volume 126
_journal_year 2004
_chemical_formula_moiety 'C20 H24 O3 '
_chemical_formula_sum 'C20 H24 O3'
_chemical_formula_weight 312.41
_space_group_IT_number 14
_symmetry_cell_setting monoclinic
_symmetry_Int_Tables_number 14
_symmetry_space_group_name_Hall '-P 2yn'
_symmetry_space_group_name_H-M 'P 1 21/n 1'
_audit_creation_date 2003-09-23
_audit_creation_method 'by teXsan v1.8'
_cell_angle_alpha 90
_cell_angle_beta 97.789(6)
_cell_angle_gamma 90
_cell_formula_units_Z 4
_cell_length_a 11.3399(8)
_cell_length_b 6.5515(8)
_cell_length_c 22.473(1)
_cell_measurement_reflns_used 25
_cell_measurement_temperature 294.2
_cell_measurement_theta_max 47.3
_cell_measurement_theta_min 42.9
_cell_volume 1654.2(2)
_computing_cell_refinement 'MSC/AFC Diffractometer Control'
_computing_data_collection 'MSC/AFC Diffractometer Control'
_computing_data_reduction 'teXsan (MSC, 1992-1997)'
_computing_publication_material 'teXsan (MSC, 1992-1997)'
_computing_structure_refinement 'teXsan (MSC, 1992-1997)'
_computing_structure_solution
;
SIR92 (Altomare, et. al. 1993)
;
_diffrn_ambient_temperature 294.2
_diffrn_measurement_device_type 'Rigaku AFC6S'
_diffrn_measurement_method \w-2\q
_diffrn_orient_matrix_UB_11 0.03616
_diffrn_orient_matrix_UB_12 -0.13706
_diffrn_orient_matrix_UB_13 -0.00506
_diffrn_orient_matrix_UB_21 0.07830
_diffrn_orient_matrix_UB_22 0.06631
_diffrn_orient_matrix_UB_23 -0.00324
_diffrn_orient_matrix_UB_31 0.02199
_diffrn_orient_matrix_UB_32 -0.01075
_diffrn_orient_matrix_UB_33 0.04451
_diffrn_radiation_detector 'scintillation counter'
_diffrn_radiation_monochromator graphite
_diffrn_radiation_source 'X-ray tube'
_diffrn_radiation_type 'Cu K\a'
_diffrn_radiation_wavelength 1.5418
_diffrn_reflns_av_R_equivalents 0.01333
_diffrn_reflns_limit_h_max 14
_diffrn_reflns_limit_h_min -9
_diffrn_reflns_limit_k_max 8
_diffrn_reflns_limit_k_min -6
_diffrn_reflns_limit_l_max 27
_diffrn_reflns_limit_l_min -26
_diffrn_reflns_number 3861
_diffrn_reflns_reduction_process 'Lp corrections applied'
_diffrn_reflns_theta_max 77.50
_diffrn_reflns_theta_min 1.99
_diffrn_standards_decay_% -1.60
_diffrn_standards_interval_count 200
_diffrn_standards_number 3
_exptl_absorpt_coefficient_mu 0.660
_exptl_absorpt_correction_T_max 0.995
_exptl_absorpt_correction_T_min 0.876
_exptl_absorpt_correction_type psi-scan
_exptl_absorpt_process_details
;
(North,Phillips & Matthews, 1968)
;
_exptl_crystal_colour colorless
_exptl_crystal_density_diffrn 1.254
_exptl_crystal_description prism
_exptl_crystal_F_000 672.00
_exptl_crystal_size_max 0.38
_exptl_crystal_size_mid 0.35
_exptl_crystal_size_min 0.20
_refine_diff_density_max 0.19
_refine_diff_density_min -0.19
_refine_ls_extinction_coef 0.0000084(6)
_refine_ls_extinction_expression 'equ(3) Acta Cryst.(1968) A24, p213.'
_refine_ls_extinction_method 'Zachariasen (1967)'
_refine_ls_goodness_of_fit_all 1.916
_refine_ls_goodness_of_fit_ref 1.916
_refine_ls_hydrogen_treatment noref
_refine_ls_matrix_type full
_refine_ls_number_constraints 20
_refine_ls_number_parameters 211
_refine_ls_number_reflns 3367
_refine_ls_number_restraints 0
_refine_ls_R_factor_all 0.0545
_refine_ls_R_factor_gt 0.0403
_refine_ls_shift/su_max 0.0004
_refine_ls_shift/su_mean 0.0002
_refine_ls_structure_factor_coef Fsqd
_refine_ls_weighting_details 'w = 1/[\s^2^(Fo^2^) + 0.00022|Fo|^2^]'
_refine_ls_weighting_scheme sigma
_refine_ls_wR_factor_all 0.1262
_refine_ls_wR_factor_ref 0.1262
_reflns_number_gt 2294
_reflns_number_total 3678
_reflns_threshold_expression I>3.00\s(I)
_cod_data_source_file ja039076wsi20031015_043604_16.cif
_cod_data_source_block 13e
_cod_original_sg_symbol_H-M 'P 21/n '
_cod_original_formula_sum 'C20 H24 O3 '
_cod_database_code 4112370

loop_
_symmetry_equiv_pos_as_xyz
'   +x,   +y,   +z'
1/2-x,1/2+y,1/2-z
'   -x,   -y,   -z'
1/2+x,1/2-y,1/2+z

loop_
_atom_site_label
_atom_site_fract_x
_atom_site_fract_y
_atom_site_fract_z
_atom_site_U_iso_or_equiv
_atom_site_occupancy
_atom_site_refinement_flags
_atom_site_adp_type
_atom_site_calc_flag
O(1) 0.7261(1) -0.3851(2) 0.39708(7) 0.0805(5) 1.000 . Uani d
O(2) 1.2534(1) 0.1400(2) 0.43179(7) 0.0865(5) 1.000 . Uani d
O(3) 1.1559(1) 0.4262(2) 0.44595(6) 0.0680(4) 1.000 . Uani d
C(1) 0.5099(1) -0.2791(2) 0.33636(7) 0.0521(5) 1.000 . Uani d
C(2) 0.5884(1) -0.1145(2) 0.37174(7) 0.0452(4) 1.000 . Uani d
C(3) 0.5818(1) 0.0787(2) 0.33192(8) 0.0509(4) 1.000 . Uani d
C(4) 0.4520(2) 0.1510(3) 0.31734(9) 0.0628(5) 1.000 . Uani d
C(5) 0.3767(2) -0.0147(3) 0.28327(8) 0.0664(6) 1.000 . Uani d
C(6) 0.4244(2) -0.0595(4) 0.22469(9) 0.0842(7) 1.000 . Uani d
C(7) 0.5529(2) -0.1324(3) 0.23868(8) 0.0741(6) 1.000 . Uani d
C(8) 0.6292(2) 0.0314(3) 0.27313(8) 0.0630(5) 1.000 . Uani d
C(9) 0.3815(2) -0.2053(3) 0.32192(8) 0.0610(5) 1.000 . Uani d
C(10) 0.5567(2) -0.3254(3) 0.27674(9) 0.0695(6) 1.000 . Uani d
C(11) 0.5456(1) -0.0728(3) 0.43332(7) 0.0620(5) 1.000 . Uani d
C(12) 0.7135(1) -0.2030(3) 0.38918(7) 0.0527(5) 1.000 . Uani d
C(13) 0.8247(1) -0.0742(3) 0.39967(7) 0.0504(4) 1.000 . Uani d
C(14) 0.9294(1) -0.1668(3) 0.38691(8) 0.0587(5) 1.000 . Uani d
C(15) 1.0357(1) -0.0656(3) 0.39742(8) 0.0607(5) 1.000 . Uani d
C(16) 1.0427(1) 0.1297(3) 0.42171(7) 0.0536(5) 1.000 . Uani d
C(17) 0.9391(1) 0.2232(3) 0.43454(8) 0.0571(5) 1.000 . Uani d
C(18) 0.8313(1) 0.1218(3) 0.42285(8) 0.0576(5) 1.000 . Uani d
C(19) 1.1617(1) 0.2288(3) 0.43359(7) 0.0588(5) 1.000 . Uani d
C(20) 1.2685(2) 0.5314(3) 0.4568(1) 0.0767(7) 1.000 . Uani d
H(1) 0.5121 -0.4054 0.3607 0.063 1.000 . Uiso c
H(2) 0.6304 0.1884 0.3535 0.060 1.000 . Uiso c
H(3) 0.4493 0.2755 0.2922 0.076 1.000 . Uiso c
H(4) 0.4198 0.1822 0.3551 0.076 1.000 . Uiso c
H(5) 0.2930 0.0325 0.2745 0.079 1.000 . Uiso c
H(6) 0.3757 -0.1678 0.2025 0.100 1.000 . Uiso c
H(7) 0.4213 0.0654 0.2000 0.100 1.000 . Uiso c
H(8) 0.5846 -0.1629 0.2006 0.088 1.000 . Uiso c
H(9) 0.6271 0.1566 0.2482 0.075 1.000 . Uiso c
H(10) 0.7126 -0.0179 0.2816 0.075 1.000 . Uiso c
H(11) 0.3491 -0.1746 0.3597 0.074 1.000 . Uiso c
H(12) 0.3327 -0.3143 0.2998 0.074 1.000 . Uiso c
H(13) 0.5059 -0.4315 0.2545 0.084 1.000 . Uiso c
H(14) 0.6395 -0.3759 0.2848 0.084 1.000 . Uiso c
H(15a) 0.5998 0.0264 0.4564 0.075 0.79(2) PPPPP Uiso d
H(15b) 0.5218 0.0721 0.4356 0.075 0.206 P Uiso d
H(16a) 0.4640 -0.0161 0.4269 0.075 0.794 P Uiso d
H(16b) 0.4767 -0.1615 0.4379 0.075 0.206 P Uiso d
H(17a) 0.5458 -0.2020 0.4562 0.075 0.794 P Uiso d
H(17b) 0.6111 -0.1024 0.4661 0.075 0.206 P Uiso d
H(18) 0.9267 -0.3067 0.3704 0.069 1.000 . Uiso c
H(19) 1.1088 -0.1323 0.3872 0.073 1.000 . Uiso c
H(20) 0.9423 0.3622 0.4519 0.068 1.000 . Uiso c
H(21) 0.7575 0.1907 0.4312 0.068 1.000 . Uiso c
H(22a) 1.3163 0.4975 0.4241 0.093 0.86(2) PPPPP Uiso d
H(22b) 1.3336 0.4305 0.4645 0.093 0.143 P Uiso d
H(23a) 1.3119 0.4884 0.4957 0.093 0.857 P Uiso d
H(23b) 1.2692 0.6228 0.4916 0.093 0.143 P Uiso d
H(24b) 1.2796 0.6130 0.4206 0.093 0.143 P Uiso d
H(24a) 1.2543 0.6804 0.4569 0.093 0.857 P Uiso d

loop_
_atom_site_aniso_label
_atom_site_aniso_U_11
_atom_site_aniso_U_22
_atom_site_aniso_U_33
_atom_site_aniso_U_12
_atom_site_aniso_U_13
_atom_site_aniso_U_23
O(1) 0.0709(8) 0.0541(8) 0.116(1) 0.0124(7) 0.0125(8) 0.0171(8)
O(2) 0.0459(7) 0.095(1) 0.118(1) 0.0111(7) 0.0112(7) -0.0129(9)
O(3) 0.0524(7) 0.0748(9) 0.0757(8) 0.0010(6) 0.0046(6) -0.0003(7)
C(1) 0.064(1) 0.0448(8) 0.0489(9) -0.0082(8) 0.0119(7) 0.0021(7)
C(2) 0.0462(8) 0.0462(8) 0.0439(8) 0.0011(7) 0.0090(6) -0.0004(7)
C(3) 0.0510(9) 0.0415(8) 0.059(1) -0.0033(7) 0.0031(7) 0.0010(7)
C(4) 0.057(1) 0.055(1) 0.075(1) 0.0045(8) 0.0019(9) 0.0113(9)
C(5) 0.0547(9) 0.079(1) 0.062(1) -0.0072(9) -0.0044(8) 0.014(1)
C(6) 0.095(2) 0.097(2) 0.055(1) -0.029(1) -0.011(1) 0.014(1)
C(7) 0.095(1) 0.084(1) 0.045(1) -0.016(1) 0.018(1) -0.001(1)
C(8) 0.068(1) 0.064(1) 0.059(1) -0.0096(9) 0.0163(8) 0.0145(9)
C(9) 0.057(1) 0.071(1) 0.054(1) -0.0168(9) 0.0041(7) 0.0040(9)
C(10) 0.093(1) 0.059(1) 0.059(1) -0.013(1) 0.019(1) -0.0157(9)
C(11) 0.0566(9) 0.085(1) 0.0458(9) 0.0056(9) 0.0116(7) -0.0055(9)
C(12) 0.0558(9) 0.051(1) 0.0523(9) 0.0076(8) 0.0119(7) 0.0009(7)
C(13) 0.0478(8) 0.0577(9) 0.0454(9) 0.0102(7) 0.0057(6) -0.0004(7)
C(14) 0.056(1) 0.059(1) 0.061(1) 0.0142(8) 0.0061(8) -0.0062(8)
C(15) 0.0487(9) 0.072(1) 0.062(1) 0.0188(8) 0.0106(8) -0.0042(9)
C(16) 0.0473(8) 0.067(1) 0.0452(9) 0.0087(8) 0.0035(7) 0.0015(8)
C(17) 0.0503(9) 0.063(1) 0.057(1) 0.0068(8) 0.0040(7) -0.0108(8)
C(18) 0.0462(8) 0.068(1) 0.060(1) 0.0106(8) 0.0089(7) -0.0136(9)
C(19) 0.0502(9) 0.074(1) 0.051(1) 0.0062(9) 0.0037(7) 0.0029(9)
C(20) 0.065(1) 0.082(1) 0.082(1) -0.011(1) 0.007(1) 0.006(1)

loop_
_atom_type_symbol
_atom_type_oxidation_number
_atom_type_number_in_cell
_atom_type_scat_dispersion_real
_atom_type_scat_dispersion_imag
_atom_type_scat_source
C 0 80 0.017 0.009
;International Tables for Crystallography
(1992, Vol. C, Tables 4.2.6.8 and 6.1.1.1)
;
H 0 96 0.000 0.000
;International Tables for Crystallography
(1992, Vol. C, Table 6.1.1.2)
;
O 0 12 0.047 0.032
;International Tables for Crystallography
(1992, Vol. C, Tables 4.2.6.8 and 6.1.1.1)
;

loop_
_geom_contact_atom_site_label_1
_geom_contact_atom_site_label_2
_geom_contact_distance
_geom_contact_site_symmetry_2
_geom_contact_publ_flag
O(1) C(20) 3.416(3) 3_756 no
O(1) C(18) 3.463(3) 1_545 no
O(1) C(17) 3.544(2) 1_545 no
O(2) C(11) 3.564(3) 3_756 no
O(2) C(11) 3.589(2) 1_655 no
C(11) C(11) 3.432(4) 3_656 no
O(1) H(23a) 2.5914 3_756 no
O(1) H(21) 2.8897 1_545 no
O(1) H(23b) 2.9378 3_756 no
O(2) H(17b) 2.5969 3_756 no
O(2) H(16a) 2.6122 1_655 no
O(2) H(4) 2.7349 1_655 no
O(2) H(11) 2.9183 1_655 no
O(2) H(15a) 3.025(2) 3_756 no
O(3) H(20) 3.0216 3_766 no
C(9) H(24b) 2.8914 1_445 no
C(10) H(3) 2.9233 1_545 no
C(18) H(23b) 2.8956 3_766 no
H(1) H(3) 2.6375 1_545 no
H(3) H(13) 2.2271 1_565 no
H(5) H(12) 2.2765 2 no
H(7) H(18) 2.6288 2_655 no
H(9) H(18) 2.6625 2_655 no
H(10) H(14) 2.5647 2_655 no
H(11) H(24b) 2.1747 1_445 no
H(11) H(22a) 2.6461 1_445 no
H(16b) H(24b) 2.6633 1_445 no
H(17a) H(23a) 2.6113 3_756 no
H(17b) H(22b) 2.6797 3_756 no
H(19) H(24a) 2.4461 1_545 no
H(19) H(24b) 2.5901 1_545 no
H(21) H(23b) 2.1767 3_766 no
H(21) H(24a) 2.6736 3_766 no
